data_7132433
loop_
_publ_author_name
'Chen, Feijing'
'Guo, Wenjing'
'Ma, Yan-Na'
'Chen, Xuenian'

_publ_section_title
;
 9,9'-Bis-<i>o</i>-carboranes: synthesis and exploration of properties.
;
_journal_issue 5
_journal_name_full 'Chemical communications (Cambridge, England)'
_journal_page_first 614
_journal_page_last 617
_journal_paper_doi 10.1039/d3cc05041f
_journal_volume 60
_journal_year 2024
_chemical_formula_moiety 'C8 H30 B20'
_chemical_formula_sum 'C8 H30 B20'
_chemical_formula_weight 342.52
_space_group_crystal_system orthorhombic
_space_group_IT_number 58
_space_group_name_Hall '-P 2 2n'
_space_group_name_H-M_alt 'P n n m'
_atom_sites_solution_hydrogens geom
_atom_sites_solution_primary iterative
_audit_creation_date 2021-07-09
_audit_creation_method
;
Olex2 1.2
(compiled 2018.05.29 svn.r3508 for OlexSys, GUI svn.r5506)
;
_audit_update_record
;
2023-06-07 deposited with the CCDC.	2023-12-04 downloaded from the CCDC.
;
_cell_angle_alpha 90
_cell_angle_beta 90
_cell_angle_gamma 90
_cell_formula_units_Z 2
_cell_length_a 9.5876(5)
_cell_length_b 11.2736(5)
_cell_length_c 10.0616(5)
_cell_measurement_reflns_used 1541
_cell_measurement_temperature 293(2)
_cell_measurement_theta_max 70.6290
_cell_measurement_theta_min 3.9130
_cell_volume 1087.53(9)
_computing_cell_refinement 'CrysAlisPro 1.171.40.53 (Rigaku OD, 2019)'
_computing_data_collection 'CrysAlisPro 1.171.40.53 (Rigaku OD, 2019)'
_computing_data_reduction 'CrysAlisPro 1.171.40.53 (Rigaku OD, 2019)'
_computing_molecular_graphics 'Olex2 (Dolomanov et al., 2009)'
_computing_publication_material 'Olex2 (Dolomanov et al., 2009)'
_computing_structure_refinement 'ShelXL (Sheldrick, 2015)'
_computing_structure_solution
;
Superflip (Palatinus & Chapuis, 2007;Palatinus & van der Lee, 2008;
Palatinus et al., 2012)
;
_diffrn_ambient_temperature 293(2)
_diffrn_detector 'CCD plate'
_diffrn_detector_area_resol_mean 16.2312
_diffrn_detector_type Eos
_diffrn_measured_fraction_theta_full 0.997
_diffrn_measured_fraction_theta_max 0.997
_diffrn_measurement_details
;
List of Runs (angles in degrees, time in seconds):

  # Type    Start    End  Width  t~exp~   \w     \q     \k     \f   Frames
#--------------------------------------------------------------------------
  1  \w    -62.00  36.00   1.00    2.00    --  -33.50  77.00 -90.00   98
  2  \w   -103.00  -5.00   1.00    2.00    --  -33.50 -77.00  60.00   98
  3  \w    -52.00  35.00   1.00    2.00    --  -33.50  57.00-180.00   87
  4  \w     58.00 110.00   1.00    2.00    --   36.47 178.00  90.00   52
  5  \w     27.00 102.00   1.00    2.00    --   36.47  57.00-120.00   75
  6  \w     61.00 101.00   1.00    2.00    --   36.47  57.00 150.00   40
  7  \w     20.00  53.00   1.00    2.00    --   36.47  57.00 150.00   33
  8  \w     46.00 108.00   1.00    8.00    --  108.00 -45.00   0.00   62
  9  \w     95.00 140.00   1.00    8.00    --  108.00  45.00-150.00   45
 10  \w     37.00 127.00   1.00    8.00    --  108.00 -30.00-180.00   90
 11  \w     38.00 122.00   1.00    8.00    --  108.00 -45.00 -60.00   84
 12  \w     62.00  87.00   1.00    8.00    --  108.00 -94.00  60.00   25
 13  \w     40.00 108.00   1.00    8.00    --  108.00 -94.00 -30.00   68
 14  \w     82.00 146.00   1.00    8.00    --  108.00  30.00   0.00   64
;
_diffrn_measurement_device 'four-circle diffractometer'
_diffrn_measurement_device_type 'Xcalibur, Eos, Gemini'
_diffrn_measurement_method '\w scans'
_diffrn_orient_matrix_type 'CrysAlisPro convention (1999,Acta A55,543-557)'
_diffrn_orient_matrix_UB_11 -0.0115824000
_diffrn_orient_matrix_UB_12 -0.1325107000
_diffrn_orient_matrix_UB_13 -0.0351723000
_diffrn_orient_matrix_UB_21 -0.0270680000
_diffrn_orient_matrix_UB_22 -0.0293132000
_diffrn_orient_matrix_UB_23 0.1473403000
_diffrn_orient_matrix_UB_31 -0.1580682000
_diffrn_orient_matrix_UB_32 0.0147369000
_diffrn_orient_matrix_UB_33 -0.0226953000
_diffrn_radiation_monochromator graphite
_diffrn_radiation_probe x-ray
_diffrn_radiation_type CuK\a
_diffrn_radiation_wavelength 1.54184
_diffrn_reflns_av_R_equivalents 0.0250
_diffrn_reflns_av_unetI/netI 0.0188
_diffrn_reflns_Laue_measured_fraction_full 0.997
_diffrn_reflns_Laue_measured_fraction_max 0.997
_diffrn_reflns_limit_h_max 7
_diffrn_reflns_limit_h_min -11
_diffrn_reflns_limit_k_max 13
_diffrn_reflns_limit_k_min -13
_diffrn_reflns_limit_l_max 11
_diffrn_reflns_limit_l_min -12
_diffrn_reflns_number 3815
_diffrn_reflns_point_group_measured_fraction_full 0.997
_diffrn_reflns_point_group_measured_fraction_max 0.997
_diffrn_reflns_theta_full 67.045
_diffrn_reflns_theta_max 67.044
_diffrn_reflns_theta_min 5.895
_diffrn_source 'fine-focus sealed X-ray tube'
_diffrn_source_type 'Enhance (Cu) X-ray Source'
_exptl_absorpt_coefficient_mu 0.289
_exptl_absorpt_correction_T_max 1.00000
_exptl_absorpt_correction_T_min 0.75854
_exptl_absorpt_correction_type multi-scan
_exptl_absorpt_process_details
;
CrysAlisPro 1.171.40.53 (Rigaku Oxford Diffraction, 2019)
Empirical absorption correction using spherical harmonics,
 implemented in SCALE3 ABSPACK scaling algorithm.
;
_exptl_crystal_colour colourless
_exptl_crystal_colour_primary colourless
_exptl_crystal_density_diffrn 1.046
_exptl_crystal_description block
_exptl_crystal_F_000 356
_exptl_crystal_size_max 0.15
_exptl_crystal_size_mid 0.12
_exptl_crystal_size_min 0.1
_refine_diff_density_max 0.309
_refine_diff_density_min -0.288
_refine_diff_density_rms 0.047
_refine_ls_extinction_method none
_refine_ls_goodness_of_fit_ref 1.042
_refine_ls_hydrogen_treatment constr
_refine_ls_matrix_type full
_refine_ls_number_parameters 75
_refine_ls_number_reflns 1033
_refine_ls_number_restraints 2
_refine_ls_restrained_S_all 1.129
_refine_ls_R_factor_all 0.0669
_refine_ls_R_factor_gt 0.0603
_refine_ls_shift/su_max 0.000
_refine_ls_shift/su_mean 0.000
_refine_ls_structure_factor_coef Fsqd
_refine_ls_weighting_details 'w=1/[\s^2^(Fo^2^)+(0.1314P)^2^+0.1034P] where P=(Fo^2^+2Fc^2^)/3'
_refine_ls_weighting_scheme calc
_refine_ls_wR_factor_gt 0.1750
_refine_ls_wR_factor_ref 0.1858
_reflns_Friedel_coverage 0.000
_reflns_number_gt 873
_reflns_number_total 1033
_reflns_threshold_expression 'I > 2\s(I)'
_cod_data_source_file d3cc05041f2.cif
_cod_data_source_block 202107200
_cod_depositor_comments 'Adding full bibliography for 7132433--7132440.cif.'
_cod_database_code 7132433
_shelx_shelxl_version_number 2014/7
_chemical_oxdiff_formula C30H3O5N2B10
_chemical_oxdiff_usercomment r
_shelx_space_group_comment
;
The symmetry employed for this shelxl refinement is uniquely defined
by the following loop, which should always be used as a source of
symmetry information in preference to the above space-group names.
They are only intended as comments.
;
_shelx_estimated_absorpt_t_max 0.972
_shelx_estimated_absorpt_t_min 0.958
_reflns_odcompleteness_completeness 99.65
_reflns_odcompleteness_iscentric 1
_reflns_odcompleteness_theta 66.97
_olex2_refinement_description
;
1. Fixed Uiso
 At 1.2 times of:
  All B(H) groups
 At 1.5 times of:
  All C(H,H,H) groups
2. Restrained distances
 C2-C1
 1.4 with sigma of 0.02
 C3-C1
 1.55 with sigma of 0.02
3. Others
 Fixed Sof: H3A(0.5) H3B(0.5) H3C(0.5) H4A(0.5) H4B(0.5) H4C(0.5)
4.a Idealised Me refined as rotating group:
 C3(H3A,H3B,H3C), C4(H4A,H4B,H4C)
4.b Boron cage BH refined with riding coordinates:
 B1(H1), B2(H2), B3(H3), B4(H4), B5(H5)
;
_olex2_submission_special_instructions 'No special instructions were received'
_oxdiff_exptl_absorpt_empirical_details
;
Empirical correction (ABSPACK) includes:
- Absorption correction using spherical harmonics
- Frame scaling
;
_oxdiff_exptl_absorpt_empirical_full_max 1.471
_oxdiff_exptl_absorpt_empirical_full_min 0.888

loop_
_space_group_symop_operation_xyz
'x, y, z'
'-x, -y, z'
'x+1/2, -y+1/2, -z+1/2'
'-x+1/2, y+1/2, -z+1/2'
'-x, -y, -z'
'x, y, -z'
'-x-1/2, y-1/2, z-1/2'
'x-1/2, -y-1/2, z-1/2'

loop_
_atom_site_label
_atom_site_type_symbol
_atom_site_fract_x
_atom_site_fract_y
_atom_site_fract_z
_atom_site_U_iso_or_equiv
_atom_site_adp_type
_atom_site_occupancy
_atom_site_site_symmetry_order
_atom_site_calc_flag
_atom_site_refinement_flags_posn
_atom_site_refinement_flags_adp
_atom_site_refinement_flags_occupancy
_atom_site_disorder_assembly
_atom_site_disorder_group
C1 C 0.29478(19) 0.81042(19) 0.5000 0.0425(6) Uani 1 2 d DS T P . .
C2 C 0.2104(2) 0.68103(19) 0.5000 0.0480(6) Uani 1 2 d DS T P . .
C3 C 0.4533(2) 0.8110(2) 0.5000 0.0600(7) Uani 1 2 d DS T P . .
H3A H 0.4871 0.7407 0.5431 0.090 Uiso 0.5 1 calc GR . . A -1
H3B H 0.4863 0.8797 0.5468 0.090 Uiso 0.5 1 calc GR . . A -1
H3C H 0.4867 0.8131 0.4101 0.090 Uiso 0.5 1 calc GR . . A -1
C4 C 0.2945(3) 0.5656(2) 0.5000 0.0701(8) Uani 1 2 d S T P . .
H4A H 0.3781 0.5762 0.4488 0.105 Uiso 0.5 1 calc GR . . B -1
H4B H 0.2396 0.5032 0.4615 0.105 Uiso 0.5 1 calc GR . . B -1
H4C H 0.3186 0.5449 0.5897 0.105 Uiso 0.5 1 calc GR . . B -1
B1 B 0.20325(15) 0.91429(14) 0.41208(15) 0.0386(5) Uani 1 1 d . . . . .
H1 H 0.2519 0.9866 0.3551 0.046 Uiso 1 1 calc R . . . .
B2 B 0.21167(17) 0.76502(15) 0.35723(17) 0.0460(5) Uani 1 1 d . . . . .
H2 H 0.2661 0.7394 0.2654 0.055 Uiso 1 1 calc R . . . .
B3 B 0.05912(19) 0.69167(15) 0.41158(19) 0.0514(5) Uani 1 1 d . . . . .
H3 H 0.0130 0.6184 0.3542 0.062 Uiso 1 1 calc R . . . .
B4 B -0.0446(2) 0.7953(2) 0.5000 0.0451(6) Uani 1 2 d S T P . .
H4 H -0.1592 0.7900 0.5000 0.054 Uiso 1 2 calc RS T P . .
B5 B 0.05105(16) 0.84120(14) 0.35670(16) 0.0422(5) Uani 1 1 d . . . . .
H5 H -0.0008 0.8661 0.2633 0.051 Uiso 1 1 calc R . . . .
B6 B 0.0430(2) 0.93477(17) 0.5000 0.0351(5) Uani 1 2 d S T P . .

loop_
_atom_site_aniso_label
_atom_site_aniso_U_11
_atom_site_aniso_U_22
_atom_site_aniso_U_33
_atom_site_aniso_U_23
_atom_site_aniso_U_13
_atom_site_aniso_U_12
C1 0.0340(11) 0.0487(11) 0.0448(12) 0.000 0.000 0.0044(8)
C2 0.0495(12) 0.0410(11) 0.0536(13) 0.000 0.000 0.0074(8)
C3 0.0348(12) 0.0793(17) 0.0660(16) 0.000 0.000 0.0112(10)
C4 0.0757(18) 0.0522(14) 0.0823(19) 0.000 0.000 0.0241(12)
B1 0.0345(8) 0.0431(9) 0.0382(9) 0.0012(6) 0.0016(5) 0.0012(6)
B2 0.0462(10) 0.0495(10) 0.0423(9) -0.0075(7) 0.0008(6) 0.0079(7)
B3 0.0503(11) 0.0401(9) 0.0638(12) -0.0078(7) -0.0060(8) -0.0013(7)
B4 0.0344(11) 0.0424(12) 0.0584(14) 0.000 0.000 -0.0039(9)
B5 0.0406(9) 0.0443(9) 0.0416(9) -0.0049(6) -0.0063(6) 0.0026(6)
B6 0.0313(10) 0.0359(11) 0.0381(11) 0.000 0.000 -0.0005(8)

loop_
_atom_type_symbol
_atom_type_description
_atom_type_scat_dispersion_real
_atom_type_scat_dispersion_imag
_atom_type_scat_source
C C 0.0181 0.0091 'International Tables Vol C Tables 4.2.6.8 and 6.1.1.4'
H H 0.0000 0.0000 'International Tables Vol C Tables 4.2.6.8 and 6.1.1.4'
B B 0.0090 0.0039 'International Tables Vol C Tables 4.2.6.8 and 6.1.1.4'

loop_
_geom_angle_atom_site_label_1
_geom_angle_atom_site_label_2
_geom_angle_atom_site_label_3
_geom_angle
_geom_angle_site_symmetry_1
_geom_angle_site_symmetry_3
_geom_angle_publ_flag
C2 C1 B1 110.48(12) . . ?
C2 C1 B1 110.48(12) . 6_556 ?
C2 C1 B2 61.00(9) . 6_556 ?
C2 C1 B2 61.00(9) . . ?
C3 C1 C2 119.3(2) . . ?
C3 C1 B1 120.67(16) . 6_556 ?
C3 C1 B1 120.67(16) . . ?
C3 C1 B2 117.68(10) . 6_556 ?
C3 C1 B2 117.68(10) . . ?
B1 C1 B1 62.30(12) . 6_556 ?
B1 C1 B2 113.45(13) . 6_556 ?
B1 C1 B2 62.23(9) . . ?
B1 C1 B2 113.45(13) 6_556 . ?
B1 C1 B2 62.23(9) 6_556 6_556 ?
B2 C1 B2 113.21(16) 6_556 . ?
C1 C2 B2 61.01(9) . . ?
C1 C2 B2 61.01(9) . 6_556 ?
C1 C2 B3 110.55(13) . 6_556 ?
C1 C2 B3 110.55(13) . . ?
C4 C2 C1 119.2(2) . . ?
C4 C2 B2 117.64(10) . . ?
C4 C2 B2 117.64(10) . 6_556 ?
C4 C2 B3 120.51(16) . . ?
C4 C2 B3 120.51(16) . 6_556 ?
B2 C2 B2 113.22(16) . 6_556 ?
B3 C2 B2 113.77(13) 6_556 . ?
B3 C2 B2 62.09(9) 6_556 6_556 ?
B3 C2 B2 62.09(9) . . ?
B3 C2 B2 113.77(13) . 6_556 ?
B3 C2 B3 62.89(15) 6_556 . ?
C1 C3 H3A 109.5 . . ?
C1 C3 H3B 109.5 . . ?
C1 C3 H3C 109.5 . . ?
H3A C3 H3B 109.5 . . ?
H3A C3 H3C 109.5 . . ?
H3B C3 H3C 109.5 . . ?
C2 C4 H4A 109.5 . . ?
C2 C4 H4B 109.5 . . ?
C2 C4 H4C 109.5 . . ?
H4A C4 H4B 109.5 . . ?
H4A C4 H4C 109.5 . . ?
H4B C4 H4C 109.5 . . ?
C1 B1 B1 58.85(6) . 6_556 ?
C1 B1 H1 124.0 . . ?
C1 B1 B2 59.18(9) . . ?
C1 B1 B5 105.53(12) . . ?
C1 B1 B6 105.87(11) . . ?
B1 B1 H1 121.4 6_556 . ?
B1 B1 B2 108.14(8) 6_556 . ?
B1 B1 B6 60.34(6) 6_556 . ?
B2 B1 H1 121.5 . . ?
B2 B1 B6 108.41(11) . . ?
B5 B1 B1 108.39(7) . 6_556 ?
B5 B1 H1 122.1 . . ?
B5 B1 B2 59.77(9) . . ?
B5 B1 B6 60.42(8) . . ?
B6 B1 H1 121.7 . . ?
C1 B2 B1 58.59(10) . . ?
C1 B2 H2 124.1 . . ?
C1 B2 B3 105.32(12) . . ?
C1 B2 B5 105.19(12) . . ?
C2 B2 C1 57.99(11) . . ?
C2 B2 B1 105.20(12) . . ?
C2 B2 H2 124.1 . . ?
C2 B2 B3 58.54(10) . . ?
C2 B2 B5 105.32(12) . . ?
B1 B2 H2 122.2 . . ?
B3 B2 B1 108.07(11) . . ?
B3 B2 H2 122.0 . . ?
B5 B2 B1 59.92(8) . . ?
B5 B2 H2 122.7 . . ?
B5 B2 B3 60.39(9) . . ?
C2 B3 B2 59.37(10) . . ?
C2 B3 B3 58.56(7) . 6_556 ?
C2 B3 H3 124.2 . . ?
C2 B3 B4 105.16(12) . . ?
C2 B3 B5 105.43(12) . . ?
B2 B3 B3 108.03(8) . 6_556 ?
B2 B3 H3 121.4 . . ?
B2 B3 B4 108.13(12) . . ?
B2 B3 B5 59.70(9) . . ?
B3 B3 H3 121.7 6_556 . ?
B4 B3 B3 59.90(7) . 6_556 ?
B4 B3 H3 122.2 . . ?
B4 B3 B5 60.40(9) . . ?
B5 B3 B3 108.12(8) . 6_556 ?
B5 B3 H3 122.1 . . ?
B3 B4 B3 60.21(14) 6_556 . ?
B3 B4 H4 121.6 6_556 . ?
B3 B4 H4 121.6 . . ?
B3 B4 B5 107.92(14) 6_556 . ?
B3 B4 B5 59.85(9) 6_556 6_556 ?
B3 B4 B5 107.92(14) . 6_556 ?
B3 B4 B5 59.85(9) . . ?
B3 B4 B6 108.45(13) . . ?
B3 B4 B6 108.45(13) 6_556 . ?
B5 B4 H4 121.9 6_556 . ?
B5 B4 H4 121.9 . . ?
B5 B4 B5 107.70(15) . 6_556 ?
B6 B4 H4 121.3 . . ?
B6 B4 B5 60.15(8) . . ?
B6 B4 B5 60.15(8) . 6_556 ?
B1 B5 B3 107.99(11) . . ?
B1 B5 B4 107.76(11) . . ?
B1 B5 H5 121.6 . . ?
B1 B5 B6 60.39(9) . . ?
B2 B5 B1 60.31(9) . . ?
B2 B5 B3 59.90(10) . . ?
B2 B5 B4 107.77(12) . . ?
B2 B5 H5 121.4 . . ?
B2 B5 B6 108.82(11) . . ?
B3 B5 B4 59.75(10) . . ?
B3 B5 H5 121.9 . . ?
B3 B5 B6 108.14(11) . . ?
B4 B5 H5 122.1 . . ?
B4 B5 B6 59.85(10) . . ?
B6 B5 H5 121.3 . . ?
B1 B6 B1 59.32(11) 6_556 . ?
B1 B6 B5 106.61(12) . 6_556 ?
B1 B6 B5 59.19(8) . . ?
B1 B6 B5 59.19(8) 6_556 6_556 ?
B1 B6 B5 106.61(12) 6_556 . ?
B4 B6 B1 106.93(12) . . ?
B4 B6 B1 106.93(12) . 6_556 ?
B4 B6 B5 60.00(8) . 6_556 ?
B4 B6 B5 60.00(8) . . ?
B5 B6 B5 107.47(14) . 6_556 ?
B6 B6 B1 122.21(16) 5_576 . ?
B6 B6 B1 122.21(16) 5_576 6_556 ?
B6 B6 B4 122.59(19) 5_576 . ?
B6 B6 B5 122.38(9) 5_576 . ?
B6 B6 B5 122.38(9) 5_576 6_556 ?

loop_
_geom_bond_atom_site_label_1
_geom_bond_atom_site_label_2
_geom_bond_distance
_geom_bond_site_symmetry_2
_geom_bond_publ_flag
C1 C2 1.668(3) . ?
C1 C3 1.520(3) . ?
C1 B1 1.710(2) 6_556 ?
C1 B1 1.710(2) . ?
C1 B2 1.721(2) . ?
C1 B2 1.721(2) 6_556 ?
C2 C4 1.531(3) . ?
C2 B2 1.721(2) . ?
C2 B2 1.721(2) 6_556 ?
C2 B3 1.705(2) . ?
C2 B3 1.705(2) 6_556 ?
C3 H3A 0.9600 . ?
C3 H3B 0.9600 . ?
C3 H3C 0.9600 . ?
C4 H4A 0.9600 . ?
C4 H4B 0.9600 . ?
C4 H4C 0.9600 . ?
B1 B1 1.769(3) 6_556 ?
B1 H1 1.1000 . ?
B1 B2 1.773(2) . ?
B1 B5 1.766(2) . ?
B1 B6 1.788(2) . ?
B2 H2 1.1000 . ?
B2 B3 1.767(2) . ?
B2 B5 1.763(2) . ?
B3 B3 1.779(4) 6_556 ?
B3 H3 1.1000 . ?
B3 B4 1.774(3) . ?
B3 B5 1.776(2) . ?
B4 B3 1.774(3) 6_556 ?
B4 H4 1.1000 . ?
B4 B5 1.786(2) 6_556 ?
B4 B5 1.786(2) . ?
B4 B6 1.783(3) . ?
B5 H5 1.1000 . ?
B5 B6 1.7882(19) . ?
B6 B1 1.788(2) 6_556 ?
B6 B5 1.7882(19) 6_556 ?
B6 B6 1.686(4) 5_576 ?

loop_
_geom_torsion_atom_site_label_1
_geom_torsion_atom_site_label_2
_geom_torsion_atom_site_label_3
_geom_torsion_atom_site_label_4
_geom_torsion
_geom_torsion_site_symmetry_1
_geom_torsion_site_symmetry_2
_geom_torsion_site_symmetry_3
_geom_torsion_site_symmetry_4
_geom_torsion_publ_flag
C1 C2 B2 B1 -36.23(11) . . . . ?
C1 C2 B2 B3 -138.39(14) . . . . ?
C1 C2 B2 B5 -98.58(13) . . . . ?
C1 C2 B3 B2 38.34(10) . . . . ?
C1 C2 B3 B3 -103.25(10) . . . 6_556 ?
C1 C2 B3 B4 -64.04(13) . . . . ?
C1 C2 B3 B5 -1.17(14) . . . . ?
C1 B1 B2 C2 35.96(11) . . . . ?
C1 B1 B2 B3 97.26(13) . . . . ?
C1 B1 B2 B5 135.12(12) . . . . ?
C1 B1 B5 B2 -38.97(10) . . . . ?
C1 B1 B5 B3 -1.35(14) . . . . ?
C1 B1 B5 B4 61.76(14) . . . . ?
C1 B1 B5 B6 99.71(11) . . . . ?
C1 B1 B6 B1 38.67(12) . . . 6_556 ?
C1 B1 B6 B4 -61.32(12) . . . . ?
C1 B1 B6 B5 1.65(15) . . . 6_556 ?
C1 B1 B6 B5 -99.13(12) . . . . ?
C1 B1 B6 B6 149.69(12) . . . 5_576 ?
C1 B2 B3 C2 -35.72(12) . . . . ?
C1 B2 B3 B3 -1.84(12) . . . 6_556 ?
C1 B2 B3 B4 61.51(15) . . . . ?
C1 B2 B3 B5 99.03(12) . . . . ?
C1 B2 B5 B1 38.61(11) . . . . ?
C1 B2 B5 B3 -99.24(13) . . . . ?
C1 B2 B5 B4 -62.10(15) . . . . ?
C1 B2 B5 B6 1.28(15) . . . . ?
C2 C1 B1 B1 103.05(10) . . . 6_556 ?
C2 C1 B1 B2 -38.61(10) . . . . ?
C2 C1 B1 B5 0.65(13) . . . . ?
C2 C1 B1 B6 63.67(12) . . . . ?
C2 C1 B2 B1 138.06(13) . . . . ?
C2 C1 B2 B3 35.96(12) . . . . ?
C2 C1 B2 B5 98.81(13) . . . . ?
C2 B2 B3 B3 33.88(8) . . . 6_556 ?
C2 B2 B3 B4 97.24(13) . . . . ?
C2 B2 B3 B5 134.75(12) . . . . ?
C2 B2 B5 B1 98.94(13) . . . . ?
C2 B2 B5 B3 -38.91(11) . . . . ?
C2 B2 B5 B4 -1.77(15) . . . . ?
C2 B2 B5 B6 61.61(14) . . . . ?
C2 B3 B4 B3 -38.57(14) . . . 6_556 ?
C2 B3 B4 B5 -1.08(16) . . . 6_556 ?
C2 B3 B4 B5 99.39(13) . . . . ?
C2 B3 B4 B6 62.58(13) . . . . ?
C2 B3 B5 B1 1.54(15) . . . . ?
C2 B3 B5 B2 39.34(10) . . . . ?
C2 B3 B5 B4 -98.93(13) . . . . ?
C2 B3 B5 B6 -62.33(14) . . . . ?
C3 C1 C2 C4 0.0 . . . . ?
C3 C1 C2 B2 -107.34(8) . . . . ?
C3 C1 C2 B2 107.34(8) . . . 6_556 ?
C3 C1 C2 B3 146.14(9) . . . 6_556 ?
C3 C1 C2 B3 -146.14(9) . . . . ?
C3 C1 B1 B1 -111.01(15) . . . 6_556 ?
C3 C1 B1 B2 107.34(14) . . . . ?
C3 C1 B1 B5 146.60(14) . . . . ?
C3 C1 B1 B6 -150.38(13) . . . . ?
C3 C1 B2 C2 109.9(2) . . . . ?
C3 C1 B2 B1 -112.0(2) . . . . ?
C3 C1 B2 B3 145.89(18) . . . . ?
C3 C1 B2 B5 -151.26(18) . . . . ?
C4 C2 B2 C1 -109.8(2) . . . . ?
C4 C2 B2 B1 -146.05(17) . . . . ?
C4 C2 B2 B3 111.8(2) . . . . ?
C4 C2 B2 B5 151.59(18) . . . . ?
C4 C2 B3 B2 -107.29(14) . . . . ?
C4 C2 B3 B3 111.12(16) . . . 6_556 ?
C4 C2 B3 B4 150.33(13) . . . . ?
C4 C2 B3 B5 -146.80(14) . . . . ?
B1 C1 C2 C4 -146.48(8) 6_556 . . . ?
B1 C1 C2 C4 146.48(8) . . . . ?
B1 C1 C2 B2 39.14(10) . . . . ?
B1 C1 C2 B2 106.18(12) 6_556 . . . ?
B1 C1 C2 B2 -106.18(12) . . . 6_556 ?
B1 C1 C2 B2 -39.14(10) 6_556 . . 6_556 ?
B1 C1 C2 B3 0.34(13) . . . . ?
B1 C1 C2 B3 -67.37(10) . . . 6_556 ?
B1 C1 C2 B3 -0.34(13) 6_556 . . 6_556 ?
B1 C1 C2 B3 67.38(10) 6_556 . . . ?
B1 C1 B1 B2 -141.65(10) 6_556 . . . ?
B1 C1 B1 B5 -102.40(9) 6_556 . . . ?
B1 C1 B1 B6 -39.38(12) 6_556 . . . ?
B1 C1 B2 C2 -138.06(13) . . . . ?
B1 C1 B2 C2 -101.28(14) 6_556 . . . ?
B1 C1 B2 B1 36.78(11) 6_556 . . . ?
B1 C1 B2 B3 -65.32(16) 6_556 . . . ?
B1 C1 B2 B3 -102.10(11) . . . . ?
B1 C1 B2 B5 -2.47(17) 6_556 . . . ?
B1 C1 B2 B5 -39.25(11) . . . . ?
B1 B1 B2 C1 -33.97(8) 6_556 . . . ?
B1 B1 B2 C2 1.99(11) 6_556 . . . ?
B1 B1 B2 B3 63.29(11) 6_556 . . . ?
B1 B1 B2 B5 101.15(8) 6_556 . . . ?
B1 B1 B5 B2 -100.72(8) 6_556 . . . ?
B1 B1 B5 B3 -63.10(10) 6_556 . . . ?
B1 B1 B5 B4 0.02(12) 6_556 . . . ?
B1 B1 B5 B6 37.97(7) 6_556 . . . ?
B1 B1 B6 B4 -99.98(8) 6_556 . . . ?
B1 B1 B6 B5 -137.80(9) 6_556 . . . ?
B1 B1 B6 B5 -37.02(7) 6_556 . . 6_556 ?
B1 B1 B6 B6 111.02(15) 6_556 . . 5_576 ?
B1 B2 B3 C2 -97.10(13) . . . . ?
B1 B2 B3 B3 -63.22(10) . . . 6_556 ?
B1 B2 B3 B4 0.14(15) . . . . ?
B1 B2 B3 B5 37.65(11) . . . . ?
B1 B2 B5 B3 -137.85(13) . . . . ?
B1 B2 B5 B4 -100.72(12) . . . . ?
B1 B2 B5 B6 -37.33(11) . . . . ?
B1 B5 B6 B1 -37.08(10) . . . 6_556 ?
B1 B5 B6 B4 -137.37(13) . . . . ?
B1 B5 B6 B5 -99.27(13) . . . 6_556 ?
B1 B5 B6 B6 110.9(2) . . . 5_576 ?
B2 C1 C2 C4 -107.34(8) 6_556 . . . ?
B2 C1 C2 C4 107.34(8) . . . . ?
B2 C1 C2 B2 -145.32(15) . . . 6_556 ?
B2 C1 C2 B2 145.32(15) 6_556 . . . ?
B2 C1 C2 B3 106.52(13) 6_556 . . . ?
B2 C1 C2 B3 -106.52(13) . . . 6_556 ?
B2 C1 C2 B3 38.81(11) 6_556 . . 6_556 ?
B2 C1 C2 B3 -38.80(11) . . . . ?
B2 C1 B1 B1 141.65(10) . . . 6_556 ?
B2 C1 B1 B1 36.76(9) 6_556 . . 6_556 ?
B2 C1 B1 B2 -104.90(17) 6_556 . . . ?
B2 C1 B1 B5 39.26(10) . . . . ?
B2 C1 B1 B5 -65.64(15) 6_556 . . . ?
B2 C1 B1 B6 102.27(11) . . . . ?
B2 C1 B1 B6 -2.62(17) 6_556 . . . ?
B2 C1 B2 C2 -32.78(14) 6_556 . . . ?
B2 C1 B2 B1 105.28(15) 6_556 . . . ?
B2 C1 B2 B3 3.2(2) 6_556 . . . ?
B2 C1 B2 B5 66.03(18) 6_556 . . . ?
B2 C2 B2 C1 32.78(14) 6_556 . . . ?
B2 C2 B2 B1 -3.45(19) 6_556 . . . ?
B2 C2 B2 B3 -105.61(15) 6_556 . . . ?
B2 C2 B2 B5 -65.80(17) 6_556 . . . ?
B2 C2 B3 B2 104.72(17) 6_556 . . . ?
B2 C2 B3 B3 -36.86(8) 6_556 . . 6_556 ?
B2 C2 B3 B3 -141.59(10) . . . 6_556 ?
B2 C2 B3 B4 2.35(18) 6_556 . . . ?
B2 C2 B3 B4 -102.37(12) . . . . ?
B2 C2 B3 B5 -39.50(11) . . . . ?
B2 C2 B3 B5 65.22(16) 6_556 . . . ?
B2 B1 B5 B3 37.62(11) . . . . ?
B2 B1 B5 B4 100.74(13) . . . . ?
B2 B1 B5 B6 138.68(11) . . . . ?
B2 B1 B6 B1 100.84(10) . . . 6_556 ?
B2 B1 B6 B4 0.86(12) . . . . ?
B2 B1 B6 B5 63.82(13) . . . 6_556 ?
B2 B1 B6 B5 -36.95(10) . . . . ?
B2 B1 B6 B6 -148.14(13) . . . 5_576 ?
B2 B3 B4 B3 -100.75(11) . . . 6_556 ?
B2 B3 B4 B5 37.20(11) . . . . ?
B2 B3 B4 B5 -63.27(15) . . . 6_556 ?
B2 B3 B4 B6 0.40(14) . . . . ?
B2 B3 B5 B1 -37.80(11) . . . . ?
B2 B3 B5 B4 -138.28(13) . . . . ?
B2 B3 B5 B6 -101.68(12) . . . . ?
B2 B5 B6 B1 37.30(10) . . . . ?
B2 B5 B6 B1 0.22(15) . . . 6_556 ?
B2 B5 B6 B4 -100.08(13) . . . . ?
B2 B5 B6 B5 -61.98(16) . . . 6_556 ?
B2 B5 B6 B6 148.19(19) . . . 5_576 ?
B3 C2 B2 C1 138.39(14) . . . . ?
B3 C2 B2 C1 101.21(15) 6_556 . . . ?
B3 C2 B2 B1 102.16(12) . . . . ?
B3 C2 B2 B1 64.98(16) 6_556 . . . ?
B3 C2 B2 B3 -37.18(13) 6_556 . . . ?
B3 C2 B2 B5 39.81(11) . . . . ?
B3 C2 B2 B5 2.63(17) 6_556 . . . ?
B3 C2 B3 B2 141.59(10) 6_556 . . . ?
B3 C2 B3 B4 39.21(14) 6_556 . . . ?
B3 C2 B3 B5 102.08(11) 6_556 . . . ?
B3 B2 B5 B1 137.85(13) . . . . ?
B3 B2 B5 B4 37.14(12) . . . . ?
B3 B2 B5 B6 100.52(13) . . . . ?
B3 B3 B4 B5 37.49(7) 6_556 . . 6_556 ?
B3 B3 B4 B5 137.96(9) 6_556 . . . ?
B3 B3 B4 B6 101.15(9) 6_556 . . . ?
B3 B3 B5 B1 62.92(10) 6_556 . . . ?
B3 B3 B5 B2 100.72(8) 6_556 . . . ?
B3 B3 B5 B4 -37.56(8) 6_556 . . . ?
B3 B3 B5 B6 -0.96(11) 6_556 . . . ?
B3 B4 B5 B1 -63.23(15) 6_556 . . . ?
B3 B4 B5 B1 -100.88(12) . . . . ?
B3 B4 B5 B2 0.44(16) 6_556 . . . ?
B3 B4 B5 B2 -37.20(11) . . . . ?
B3 B4 B5 B3 37.65(11) 6_556 . . . ?
B3 B4 B5 B6 -101.42(13) 6_556 . . . ?
B3 B4 B5 B6 -139.06(12) . . . . ?
B3 B4 B6 B1 -0.77(12) . . . . ?
B3 B4 B6 B1 0.77(12) 6_556 . . 6_556 ?
B3 B4 B6 B1 -63.07(10) . . . 6_556 ?
B3 B4 B6 B1 63.07(10) 6_556 . . . ?
B3 B4 B6 B5 -100.52(13) . . . 6_556 ?
B3 B4 B6 B5 36.67(9) . . . . ?
B3 B4 B6 B5 -36.68(9) 6_556 . . 6_556 ?
B3 B4 B6 B5 100.51(13) 6_556 . . . ?
B3 B4 B6 B6 -148.08(8) 6_556 . . 5_576 ?
B3 B4 B6 B6 148.08(8) . . . 5_576 ?
B3 B5 B6 B1 100.82(12) . . . . ?
B3 B5 B6 B1 63.74(14) . . . 6_556 ?
B3 B5 B6 B4 -36.55(12) . . . . ?
B3 B5 B6 B5 1.54(17) . . . 6_556 ?
B3 B5 B6 B6 -148.28(19) . . . 5_576 ?
B4 B3 B5 B1 100.48(12) . . . . ?
B4 B3 B5 B2 138.28(13) . . . . ?
B4 B3 B5 B6 36.60(11) . . . . ?
B4 B5 B6 B1 100.30(12) . . . 6_556 ?
B4 B5 B6 B1 137.37(12) . . . . ?
B4 B5 B6 B5 38.10(13) . . . 6_556 ?
B4 B5 B6 B6 -111.7(2) . . . 5_576 ?
B5 B1 B2 C1 -135.12(12) . . . . ?
B5 B1 B2 C2 -99.15(13) . . . . ?
B5 B1 B2 B3 -37.86(11) . . . . ?
B5 B1 B6 B1 137.80(9) . . . 6_556 ?
B5 B1 B6 B4 37.81(9) . . . . ?
B5 B1 B6 B5 100.78(15) . . . 6_556 ?
B5 B1 B6 B6 -111.18(13) . . . 5_576 ?
B5 B2 B3 C2 -134.75(12) . . . . ?
B5 B2 B3 B3 -100.87(7) . . . 6_556 ?
B5 B2 B3 B4 -37.51(10) . . . . ?
B5 B3 B4 B3 -137.96(9) . . . 6_556 ?
B5 B3 B4 B5 -100.47(15) . . . 6_556 ?
B5 B3 B4 B6 -36.80(9) . . . . ?
B5 B4 B5 B1 -0.03(19) 6_556 . . . ?
B5 B4 B5 B2 63.64(17) 6_556 . . . ?
B5 B4 B5 B3 100.84(15) 6_556 . . . ?
B5 B4 B5 B6 -38.22(13) 6_556 . . . ?
B5 B4 B6 B1 99.74(11) 6_556 . . . ?
B5 B4 B6 B1 -37.45(9) . . . . ?
B5 B4 B6 B1 -99.74(11) . . . 6_556 ?
B5 B4 B6 B1 37.45(9) 6_556 . . 6_556 ?
B5 B4 B6 B5 -137.19(15) . . . 6_556 ?
B5 B4 B6 B5 137.19(15) 6_556 . . . ?
B5 B4 B6 B6 111.41(8) . . . 5_576 ?
B5 B4 B6 B6 -111.40(8) 6_556 . . 5_576 ?
B6 B1 B2 C1 -97.88(11) . . . . ?
B6 B1 B2 C2 -61.92(13) . . . . ?
B6 B1 B2 B3 -0.62(14) . . . . ?
B6 B1 B2 B5 37.24(9) . . . . ?
B6 B1 B5 B2 -138.68(11) . . . . ?
B6 B1 B5 B3 -101.06(12) . . . . ?
B6 B1 B5 B4 -37.94(11) . . . . ?
B6 B4 B5 B1 38.19(11) . . . . ?
B6 B4 B5 B2 101.86(12) . . . . ?
B6 B4 B5 B3 139.06(12) . . . . ?
